data_4317729
loop_
_publ_author_name
'F. Albert Cotton'
'Lee M. Daniels'
'Elizabeth A. Hillard'
'Carlos A. Murillo'

_publ_section_title
;
 Filling a Void: Isolation and Characterization of Tetracarboxylato
 Dimolybdenum Cations
;
_journal_name_full 'Inorganic Chemistry'
_journal_page_first 1639
_journal_page_last 1644
_journal_paper_doi 10.1021/ic011079r
_journal_volume 41
_journal_year 2002
_chemical_compound_source synthesized
_chemical_formula_analytical 'not measured'
_chemical_formula_moiety 'C66 H96 Cl4 F6 Mo2 O8 P'
_chemical_formula_structural 'Mo2 (O2C16H23)4PF6, 2CH2Cl2'
_chemical_formula_sum 'C66 H96 Cl4 F6 Mo2 O8 P'
_chemical_formula_weight 1496.08
_chemical_melting_point ?
_chemical_name_systematic
;
tetrakis(m^2-2,4,6-triisopropylbenzoato-O, O') dimolybdenum (II,III)
hexafluorophosphate, dichloromethane solvate
;
_space_group_IT_number 14
_symmetry_cell_setting monoclinic
_symmetry_space_group_name_Hall '-P 2yn'
_symmetry_space_group_name_H-M 'P 1 21/n 1'
_atom_sites_solution_hydrogens geom
_atom_sites_solution_primary direct
_atom_sites_solution_secondary difmap
_audit_creation_method SHELXL
_cell_angle_alpha 90.00
_cell_angle_beta 98.319(2)
_cell_angle_gamma 90.00
_cell_formula_units_Z 2
_cell_length_a 9.4884(6)
_cell_length_b 18.7567(13)
_cell_length_c 20.4283(14)
_cell_measurement_reflns_used 3118
_cell_measurement_temperature 213(2)
_cell_measurement_theta_max 25.535
_cell_measurement_theta_min 2.162
_cell_volume 3597.4(4)
_computing_cell_refinement SAINT
_computing_data_collection SMART
_computing_data_reduction SAINT
_computing_molecular_graphics 'SHELXTL V.5 (Siemens, 1994)'
_computing_publication_material CIFTAB
_computing_structure_refinement 'SHELXL-93 (Sheldrick, 1993)'
_computing_structure_solution 'SHELXS-86 (Sheldrick, 1990)'
_diffrn_ambient_temperature 213(2)
_diffrn_measurement_device 'Bruker SMART area detector'
_diffrn_measurement_method '\w scans'
_diffrn_radiation_monochromator graphite
_diffrn_radiation_source 'normal-focus sealed tube'
_diffrn_radiation_type MoK\a
_diffrn_radiation_wavelength 0.71073
_diffrn_reflns_av_R_equivalents 0.0779
_diffrn_reflns_av_sigmaI/netI 0.1175
_diffrn_reflns_limit_h_max 12
_diffrn_reflns_limit_h_min -11
_diffrn_reflns_limit_k_max 24
_diffrn_reflns_limit_k_min -24
_diffrn_reflns_limit_l_max 26
_diffrn_reflns_limit_l_min -20
_diffrn_reflns_number 22866
_diffrn_reflns_theta_max 27.53
_diffrn_reflns_theta_min 2.02
_diffrn_standards_number 'none (area detector data)'
_exptl_absorpt_coefficient_mu 0.584
_exptl_absorpt_correction_T_max 0.943
_exptl_absorpt_correction_T_min 0.731
_exptl_absorpt_correction_type multi-scan
_exptl_crystal_colour red
_exptl_crystal_density_diffrn 1.381
_exptl_crystal_density_meas ?
_exptl_crystal_description needle
_exptl_crystal_F_000 1554
_exptl_crystal_size_max 0.20
_exptl_crystal_size_mid 0.13
_exptl_crystal_size_min 0.10
_refine_diff_density_max 1.240
_refine_diff_density_min -1.152
_refine_diff_density_rms 0.102
_refine_ls_extinction_method none
_refine_ls_goodness_of_fit_all 0.935
_refine_ls_goodness_of_fit_obs 1.066
_refine_ls_hydrogen_treatment mixed
_refine_ls_matrix_type full
_refine_ls_number_parameters 421
_refine_ls_number_reflns 6750
_refine_ls_number_restraints 54
_refine_ls_restrained_S_all 0.960
_refine_ls_restrained_S_obs 1.065
_refine_ls_R_factor_all 0.1334
_refine_ls_R_factor_obs 0.0531
_refine_ls_shift/esd_max -0.343
_refine_ls_shift/esd_mean 0.020
_refine_ls_structure_factor_coef Fsqd
_refine_ls_weighting_details 'w=1/[\s^2^(Fo^2^)+(0.0514P)^2^+0.0000P] where P=(Fo^2^+2Fc^2^)/3'
_refine_ls_weighting_scheme calc
_refine_ls_wR_factor_all 0.1337
_refine_ls_wR_factor_obs 0.1026
_reflns_number_observed 4124
_reflns_number_total 8244
_reflns_observed_criterion >2sigma(I)
_cod_data_source_file ic011079r_1.cif
_cod_data_source_block compound1
_cod_depositor_comments
;
The following automatic conversions were performed:

'_chemical_melting_point' value 'not measured' was changed to '?' -
the value is undefined or not given.

Automatic conversion script
Id: cif_fix_values 1569 2011-02-09 13:29:24Z adriana 

The following automatic conversions were performed:

'_exptl_crystal_density_meas' value 'not measured' was changed to '?'
- the value is perceived as not measured.

Automatic conversion script
Id: cif_fix_values 3008 2015-01-20 13:52:24Z robertas 

The following automatic conversions were performed:

'_refine_ls_weighting_scheme' value 'calc
w=1/[\s^2^(Fo^2^)+(0.0514P)^2^+0.0000P] where P=(Fo^2^+2Fc^2^)/3' was
changed to 'calc'. New tag '_refine_ls_weighting_details' was
created. The value of the new tag was set to
'w=1/[\s^2^(Fo^2^)+(0.0514P)^2^+0.0000P] where P=(Fo^2^+2Fc^2^)/3'.

Automatic conversion script
Id: cif_fix_values 3143 2015-03-26 13:38:13Z robertas 
;
_cod_database_code 4317729

loop_
_symmetry_equiv_pos_as_xyz
'x, y, z'
'-x+1/2, y+1/2, -z+1/2'
'-x, -y, -z'
'x-1/2, -y-1/2, z-1/2'

loop_
_atom_site_aniso_label
_atom_site_aniso_U_11
_atom_site_aniso_U_22
_atom_site_aniso_U_33
_atom_site_aniso_U_23
_atom_site_aniso_U_13
_atom_site_aniso_U_12
Mo1 0.0168(2) 0.0171(2) 0.0181(2) -0.0029(2) 0.00384(12) -0.0004(2)
O1 0.016(2) 0.019(2) 0.025(2) 0.000(2) 0.002(2) 0.001(2)
O2 0.021(2) 0.024(2) 0.021(2) -0.003(2) 0.0038(12) -0.002(2)
O3 0.023(2) 0.017(2) 0.034(2) -0.002(2) 0.009(2) 0.002(2)
O4 0.019(2) 0.025(2) 0.023(2) -0.001(2) 0.0032(13) 0.001(2)
C1 0.026(2) 0.022(2) 0.008(3) 0.001(2) 0.004(2) 0.002(3)
C2 0.019(3) 0.019(2) 0.024(2) 0.001(2) 0.001(2) 0.004(2)
C3 0.023(3) 0.024(2) 0.028(3) 0.003(2) 0.004(2) 0.005(2)
C4 0.037(3) 0.024(3) 0.033(3) 0.005(2) 0.007(3) -0.005(2)
C5 0.035(3) 0.019(2) 0.037(3) -0.001(2) 0.001(3) -0.002(2)
C6 0.036(3) 0.021(2) 0.032(3) -0.004(2) 0.008(3) 0.002(2)
C7 0.024(3) 0.022(2) 0.023(3) 0.000(2) 0.001(2) -0.004(2)
C8 0.036(3) 0.027(3) 0.033(3) 0.002(2) 0.014(3) -0.001(2)
C11 0.059(4) 0.025(3) 0.047(4) -0.003(3) 0.011(3) -0.007(3)
C14 0.037(3) 0.024(3) 0.030(3) -0.008(2) 0.011(3) -0.002(2)
C15 0.033(4) 0.059(4) 0.051(4) 0.007(3) 0.007(3) -0.005(3)
C16 0.052(4) 0.034(3) 0.034(3) -0.003(3) 0.022(3) -0.002(3)
C17 0.023(2) 0.014(3) 0.026(2) 0.003(2) 0.006(2) 0.002(2)
C18 0.024(3) 0.026(3) 0.018(2) -0.002(2) 0.006(2) 0.004(2)
C19 0.023(3) 0.023(2) 0.023(3) -0.003(2) -0.001(2) 0.001(2)
C20 0.037(3) 0.031(3) 0.029(3) -0.012(2) 0.001(3) -0.011(2)
C21 0.039(3) 0.043(3) 0.024(3) -0.002(3) 0.006(3) 0.003(3)
C22 0.040(3) 0.051(3) 0.021(3) -0.001(3) 0.016(3) -0.012(3)
C23 0.027(3) 0.037(3) 0.024(2) 0.003(3) 0.005(2) 0.000(3)
C24 0.035(3) 0.027(3) 0.021(3) -0.004(2) 0.005(2) -0.010(2)
C27 0.071(5) 0.058(4) 0.030(3) -0.009(3) 0.017(3) -0.009(4)
C30 0.042(4) 0.044(3) 0.028(3) -0.001(3) 0.011(3) -0.015(3)
C50 0.044(4) 0.065(4) 0.060(4) 0.034(4) 0.001(3) 0.004(3)
P1 0.0199(9) 0.0403(10) 0.0441(11) 0.0031(15) 0.0103(8) 0.0004(13)
F1 0.040(3) 0.079(3) 0.093(4) -0.015(3) 0.027(3) 0.009(2)
F2 0.087(4) 0.089(4) 0.082(4) 0.056(3) 0.027(3) 0.010(3)
F3 0.038(3) 0.090(4) 0.086(4) -0.028(3) 0.005(3) -0.018(3)
Cl1 0.0529(11) 0.0534(10) 0.0614(11) 0.0113(9) 0.0003(9) 0.0103(8)
Cl2 0.0501(10) 0.0645(10) 0.0612(11) 0.0243(9) 0.0109(9) 0.0013(9)

loop_
_atom_site_label
_atom_site_type_symbol
_atom_site_fract_x
_atom_site_fract_y
_atom_site_fract_z
_atom_site_U_iso_or_equiv
_atom_site_thermal_displace_type
_atom_site_occupancy
_atom_site_calc_flag
_atom_site_refinement_flags
_atom_site_disorder_group
Mo1 Mo 0.38769(4) -0.00072(2) 0.00077(2) 0.01722(10) Uani 1 d . .
O1 O 0.3775(3) 0.1097(2) -0.0014(2) 0.0201(8) Uani 1 d . .
O2 O 0.6535(3) 0.0038(2) 0.10130(14) 0.0220(6) Uani 1 d . .
O3 O 0.6125(4) 0.1107(2) 0.0014(2) 0.0243(8) Uani 1 d . .
O4 O 0.4202(3) 0.0067(2) 0.10253(14) 0.0223(7) Uani 1 d . .
C1 C 0.4970(6) 0.1435(2) 0.0074(2) 0.0188(10) Uani 1 d . .
C2 C 0.5021(5) 0.2196(2) 0.0264(2) 0.0207(10) Uani 1 d . .
C3 C 0.5949(5) 0.2656(2) -0.0017(2) 0.0250(11) Uani 1 d . .
C4 C 0.6116(5) 0.3351(3) 0.0231(3) 0.0315(13) Uani 1 d . .
H4A H 0.6708(5) 0.3663(3) 0.0046(3) 0.038 Uiso 1 calc R .
C5 C 0.5433(6) 0.3587(3) 0.0741(3) 0.0307(12) Uani 1 d . .
C6 C 0.4500(5) 0.3127(2) 0.1004(3) 0.0294(12) Uani 1 d . .
H6A H 0.4020(5) 0.3288(2) 0.1342(3) 0.035 Uiso 1 calc R .
C7 C 0.4274(5) 0.2434(2) 0.0773(2) 0.0232(11) Uani 1 d . .
C8 C 0.6761(6) 0.2444(3) -0.0580(3) 0.0308(13) Uani 1 d D .
H8A H 0.6371(6) 0.2000(3) -0.0786(3) 0.046 Uiso 1 calc R 1
C9 C 0.6732(32) 0.3025(10) -0.1097(12) 0.032(5) Uiso 0.47(9) d PD 1
H9A H 0.5765(34) 0.3168(31) -0.1240(31) 0.048 Uiso 0.47(9) calc PR 1
H9B H 0.7142(80) 0.2849(16) -0.1468(20) 0.048 Uiso 0.47(9) calc PR 1
H9C H 0.7271(80) 0.3428(19) -0.0909(16) 0.048 Uiso 0.47(9) calc PR 1
C9X C 0.6425(33) 0.2952(11) -0.1194(10) 0.045(5) Uiso 0.53(9) d PD 2
H9XA H 0.5413(33) 0.2984(36) -0.1321(27) 0.068 Uiso 0.53(9) calc PR 2
H9XB H 0.6855(75) 0.2766(24) -0.1555(16) 0.068 Uiso 0.53(9) calc PR 2
H9XC H 0.6802(85) 0.3418(15) -0.1080(15) 0.068 Uiso 0.53(9) calc PR 2
C10 C 0.8349(14) 0.2321(9) -0.0230(15) 0.029(5) Uiso 0.47(9) d PD 1
H10A H 0.8349(16) 0.2001(31) 0.0136(28) 0.044 Uiso 0.47(9) calc PR 1
H10B H 0.8757(29) 0.2769(10) -0.0074(34) 0.044 Uiso 0.47(9) calc PR 1
H10C H 0.8903(24) 0.2120(39) -0.0542(19) 0.044 Uiso 0.47(9) calc PR 1
C10X C 0.8319(15) 0.2321(10) -0.0392(18) 0.048(5) Uiso 0.53(9) d PD 2
H10D H 0.8737(21) 0.2212(47) -0.0781(20) 0.072 Uiso 0.53(9) calc PR 2
H10E H 0.8469(15) 0.1929(29) -0.0087(41) 0.072 Uiso 0.53(9) calc PR 2
H10F H 0.8755(21) 0.2742(17) -0.0187(39) 0.072 Uiso 0.53(9) calc PR 2
C11 C 0.5700(6) 0.4333(3) 0.1026(3) 0.043(2) Uani 1 d D .
H11A H 0.6479(6) 0.4542(3) 0.0823(3) 0.065 Uiso 1 calc R 1
C12 C 0.6181(30) 0.4312(7) 0.1778(6) 0.041(5) Uiso 0.52(7) d PD 1
H12A H 0.6960(56) 0.3984(28) 0.1876(7) 0.062 Uiso 0.52(7) calc PR 1
H12B H 0.5402(36) 0.4160(37) 0.1996(7) 0.062 Uiso 0.52(7) calc PR 1
H12C H 0.6482(77) 0.4779(10) 0.1931(8) 0.062 Uiso 0.52(7) calc PR 1
C12X C 0.6658(42) 0.4296(10) 0.1692(12) 0.067(6) Uiso 0.48(7) d PD 2
H12D H 0.7448(68) 0.3986(41) 0.1658(17) 0.100 Uiso 0.48(7) calc PR 2
H12E H 0.6124(50) 0.4115(50) 0.2021(15) 0.100 Uiso 0.48(7) calc PR 2
H12F H 0.7005(93) 0.4765(12) 0.1817(26) 0.100 Uiso 0.48(7) calc PR 2
C13 C 0.4411(18) 0.4806(9) 0.0851(17) 0.062(6) Uiso 0.52(7) d PD 1
H13A H 0.4131(60) 0.4805(38) 0.0380(18) 0.093 Uiso 0.52(7) calc PR 1
H13B H 0.4641(32) 0.5283(13) 0.0999(39) 0.093 Uiso 0.52(7) calc PR 1
H13C H 0.3641(33) 0.4630(28) 0.1063(41) 0.093 Uiso 0.52(7) calc PR 1
C13X C 0.4337(15) 0.4762(9) 0.1037(14) 0.042(5) Uiso 0.48(7) d PD 2
H13D H 0.3763(41) 0.4739(35) 0.0610(19) 0.062 Uiso 0.48(7) calc PR 2
H13E H 0.4575(15) 0.5250(13) 0.1143(39) 0.062 Uiso 0.48(7) calc PR 2
H13F H 0.3814(45) 0.4567(28) 0.1364(33) 0.062 Uiso 0.48(7) calc PR 2
C14 C 0.3198(5) 0.1971(3) 0.1079(2) 0.0295(12) Uani 1 d . .
H14A H 0.3375(5) 0.1472(3) 0.0976(2) 0.035 Uiso 1 calc R .
C15 C 0.1691(6) 0.2163(3) 0.0748(3) 0.047(2) Uani 1 d . .
H15A H 0.1018(7) 0.1844(13) 0.0901(14) 0.071 Uiso 1 calc R .
H15B H 0.1637(12) 0.2121(19) 0.0277(3) 0.071 Uiso 1 calc R .
H15C H 0.1475(16) 0.2644(7) 0.0860(15) 0.071 Uiso 1 calc R .
C16 C 0.3335(6) 0.2044(3) 0.1831(3) 0.0384(14) Uani 1 d . .
H16A H 0.2759(29) 0.1689(12) 0.2002(3) 0.058 Uiso 1 calc R .
H16B H 0.3021(34) 0.2510(7) 0.1941(3) 0.058 Uiso 1 calc R .
H16C H 0.4313(8) 0.1981(18) 0.2022(3) 0.058 Uiso 1 calc R .
C17 C 0.5475(5) 0.0128(2) 0.1326(2) 0.0207(11) Uani 1 d . .
C18 C 0.5701(5) 0.0356(2) 0.2026(2) 0.0223(11) Uani 1 d . .
C19 C 0.6700(5) 0.0903(2) 0.2237(2) 0.0235(11) Uani 1 d . .
C20 C 0.6760(6) 0.1149(3) 0.2885(3) 0.0325(13) Uani 1 d . .
H20A H 0.7385(6) 0.1519(3) 0.3023(3) 0.039 Uiso 1 calc R .
C21 C 0.5945(6) 0.0873(3) 0.3333(3) 0.0350(13) Uani 1 d . .
C22 C 0.5016(6) 0.0325(3) 0.3112(3) 0.0363(14) Uani 1 d . .
H22A H 0.4468(6) 0.0127(3) 0.3408(3) 0.044 Uiso 1 calc R .
C23 C 0.4861(5) 0.0057(3) 0.2473(2) 0.0290(11) Uani 1 d . .
C24 C 0.7683(5) 0.1237(2) 0.1795(2) 0.0276(12) Uani 1 d D .
H24A H 0.7355(5) 0.1099(2) 0.1336(2) 0.041 Uiso 1 calc R 1
C25 C 0.9201(18) 0.0936(16) 0.2004(17) 0.048(6) Uiso 0.47(10) d PD 1
H25A H 0.9177(23) 0.0425(15) 0.1974(49) 0.072 Uiso 0.47(10) calc PR 1
H25B H 0.9540(45) 0.1075(47) 0.2452(21) 0.072 Uiso 0.47(10) calc PR 1
H25C H 0.9828(26) 0.1121(38) 0.1716(30) 0.072 Uiso 0.47(10) calc PR 1
C25X C 0.9101(18) 0.0848(11) 0.1876(14) 0.031(5) Uiso 0.53(10) d PD 2
H25D H 0.8950(19) 0.0360(14) 0.1742(38) 0.046 Uiso 0.53(10) calc PR 2
H25E H 0.9530(43) 0.0866(37) 0.2331(15) 0.046 Uiso 0.53(10) calc PR 2
H25F H 0.9720(31) 0.1072(25) 0.1605(30) 0.046 Uiso 0.53(10) calc PR 2
C26 C 0.7655(39) 0.2074(8) 0.1847(11) 0.031(5) Uiso 0.47(10) d PD 1
H26A H 0.6692(38) 0.2233(8) 0.1844(40) 0.047 Uiso 0.47(10) calc PR 1
H26B H 0.8033(93) 0.2279(8) 0.1479(23) 0.047 Uiso 0.47(10) calc PR 1
H26C H 0.8224(71) 0.2222(8) 0.2252(21) 0.047 Uiso 0.47(10) calc PR 1
C26X C 0.8002(40) 0.2017(10) 0.1906(11) 0.036(5) Uiso 0.53(10) d PD 2
H26D H 0.8502(78) 0.2086(10) 0.2345(17) 0.055 Uiso 0.53(10) calc PR 2
H26E H 0.7127(41) 0.2281(10) 0.1856(40) 0.055 Uiso 0.53(10) calc PR 2
H26F H 0.8582(86) 0.2182(15) 0.1589(27) 0.055 Uiso 0.53(10) calc PR 2
C27 C 0.6038(7) 0.1197(3) 0.4031(3) 0.052(2) Uani 1 d D .
H27A H 0.5517(7) 0.1648(3) 0.4020(3) 0.078 Uiso 1 calc R 1
C28 C 0.7605(12) 0.1297(12) 0.4335(7) 0.050(4) Uiso 0.62(5) d PD 1
H28A H 0.7654(12) 0.1440(35) 0.4789(11) 0.076 Uiso 0.62(5) calc PR 1
H28B H 0.8031(22) 0.1657(26) 0.4093(20) 0.076 Uiso 0.62(5) calc PR 1
H28C H 0.8108(20) 0.0856(15) 0.4312(30) 0.076 Uiso 0.62(5) calc PR 1
C28X C 0.7427(21) 0.1545(18) 0.4275(11) 0.043(6) Uiso 0.38(5) d PD 2
H28D H 0.7397(44) 0.1742(50) 0.4707(23) 0.064 Uiso 0.38(5) calc PR 2
H28E H 0.7600(53) 0.1920(38) 0.3977(28) 0.064 Uiso 0.38(5) calc PR 2
H28F H 0.8177(26) 0.1199(20) 0.4299(49) 0.064 Uiso 0.38(5) calc PR 2
C29 C 0.5571(27) 0.0696(8) 0.4528(7) 0.060(4) Uiso 0.62(5) d PD 1
H29A H 0.5756(76) 0.0906(18) 0.4960(9) 0.090 Uiso 0.62(5) calc PR 1
H29B H 0.6088(58) 0.0256(16) 0.4525(25) 0.090 Uiso 0.62(5) calc PR 1
H29C H 0.4569(30) 0.0604(30) 0.4417(21) 0.090 Uiso 0.62(5) calc PR 1
C29X C 0.5068(31) 0.0834(12) 0.4444(10) 0.035(6) Uiso 0.38(5) d PD 2
H29D H 0.5100(82) 0.1080(32) 0.4858(21) 0.053 Uiso 0.38(5) calc PR 2
H29E H 0.5370(63) 0.0349(19) 0.4524(38) 0.053 Uiso 0.38(5) calc PR 2
H29F H 0.4111(33) 0.0840(43) 0.4213(22) 0.053 Uiso 0.38(5) calc PR 2
C30 C 0.3788(6) -0.0548(3) 0.2287(3) 0.0373(14) Uani 1 d . .
H30A H 0.3965(6) -0.0714(3) 0.1851(3) 0.056 Uiso 1 calc R 1
C31 C 0.2356(21) -0.0382(19) 0.2210(9) 0.041(5) Uiso 0.44(7) d P 1
H31A H 0.2128(29) -0.0068(43) 0.1839(27) 0.062 Uiso 0.44(7) calc PR 1
H31B H 0.2139(27) -0.0151(46) 0.2603(18) 0.062 Uiso 0.44(7) calc PR 1
H31C H 0.1804(21) -0.0811(20) 0.2136(45) 0.062 Uiso 0.44(7) calc PR 1
C31X C 0.2238(15) -0.0167(14) 0.2165(7) 0.038(4) Uiso 0.56(7) d P 2
H31D H 0.2236(27) 0.0200(30) 0.1837(25) 0.057 Uiso 0.56(7) calc PR 2
H31E H 0.2037(34) 0.0040(32) 0.2571(10) 0.057 Uiso 0.56(7) calc PR 2
H31F H 0.1522(17) -0.0515(16) 0.2013(33) 0.057 Uiso 0.56(7) calc PR 2
C32X C 0.3788(27) -0.1095(11) 0.2776(7) 0.040(4) Uiso 0.56(7) d P 2
H32A H 0.3451(74) -0.0902(14) 0.3160(14) 0.061 Uiso 0.56(7) calc PR 2
H32B H 0.4739(30) -0.1273(28) 0.2896(28) 0.061 Uiso 0.56(7) calc PR 2
H32C H 0.3176(66) -0.1477(20) 0.2599(13) 0.061 Uiso 0.56(7) calc PR 2
C32 C 0.4179(34) -0.1239(14) 0.2794(9) 0.047(5) Uiso 0.44(7) d P 1
H32D H 0.5167(38) -0.1359(35) 0.2811(36) 0.071 Uiso 0.44(7) calc PR 1
H32E H 0.3603(71) -0.1641(18) 0.2633(24) 0.071 Uiso 0.44(7) calc PR 1
H32F H 0.3991(99) -0.1116(20) 0.3229(13) 0.071 Uiso 0.44(7) calc PR 1
C50 C 0.1773(6) 0.1457(4) -0.1425(3) 0.057(2) Uani 1 d . .
H50A H 0.1604(6) 0.0956(4) -0.1529(3) 0.069 Uiso 1 calc R .
H50B H 0.1752(6) 0.1519(4) -0.0955(3) 0.069 Uiso 1 calc R .
P1 P 0.0000 0.0000 0.0000 0.0342(4) Uani 1 d SD .
F1 F 0.1091(4) -0.0480(2) -0.0315(3) 0.069(2) Uani 0.863(5) d PD 1
F1A F 0.0928(27) 0.0377(15) -0.0464(15) 0.069 Uiso 0.137(5) d PD 2
F2 F 0.0043(6) 0.0558(3) -0.0567(2) 0.084(2) Uani 0.863(5) d PD 1
F2A F -0.1372(23) 0.0376(15) -0.0366(16) 0.084 Uiso 0.137(5) d PD 2
F3 F -0.1298(5) -0.0388(3) -0.0424(2) 0.072(2) Uani 0.863(5) d PD 1
F3A F -0.0253(34) -0.0643(11) -0.0493(13) 0.072 Uiso 0.137(5) d PD 2
Cl1 Cl 0.0415(2) 0.19638(9) -0.18677(9) 0.0567(5) Uani 1 d . .
Cl2 Cl 0.3457(2) 0.16949(9) -0.16063(9) 0.0583(5) Uani 1 d . .

loop_
_atom_type_symbol
_atom_type_description
_atom_type_scat_dispersion_real
_atom_type_scat_dispersion_imag
_atom_type_scat_source
C C 0.0033 0.0016 'International Tables Vol C Tables 4.2.6.8 and 6.1.1.4'
H H 0.0000 0.0000 'International Tables Vol C Tables 4.2.6.8 and 6.1.1.4'
O O 0.0106 0.0060 'International Tables Vol C Tables 4.2.6.8 and 6.1.1.4'
F F 0.0171 0.0103 'International Tables Vol C Tables 4.2.6.8 and 6.1.1.4'
P P 0.1023 0.0942 'International Tables Vol C Tables 4.2.6.8 and 6.1.1.4'
Mo Mo -1.6832 0.6857 'International Tables Vol C Tables 4.2.6.8 and 6.1.1.4'
Cl Cl 0.1484 0.1585 'International Tables Vol C Tables 4.2.6.8 and 6.1.1.4'

loop_
_geom_angle_atom_site_label_1
_geom_angle_atom_site_label_2
_geom_angle_atom_site_label_3
_geom_angle
_geom_angle_site_symmetry_1
_geom_angle_site_symmetry_3
_geom_angle_publ_flag
O4 Mo1 O3 95.07(14) . 3_655 ?
O4 Mo1 O2 176.80(13) . 3_655 ?
O3 Mo1 O2 87.20(14) 3_655 3_655 ?
O4 Mo1 O1 87.36(13) . . ?
O3 Mo1 O1 176.63(12) 3_655 . ?
O2 Mo1 O1 90.28(13) 3_655 . ?
O4 Mo1 Mo1 90.57(8) . 3_655 ?
O3 Mo1 Mo1 90.56(10) 3_655 3_655 ?
O2 Mo1 Mo1 91.66(8) 3_655 3_655 ?
O1 Mo1 Mo1 91.75(9) . 3_655 ?
C1 O1 Mo1 116.8(3) . . ?
C17 O2 Mo1 117.4(3) . 3_655 ?
C1 O3 Mo1 119.1(3) . 3_655 ?
C17 O4 Mo1 118.9(3) . . ?
O3 C1 O1 119.9(4) . . ?
O3 C1 C2 119.6(5) . . ?
O1 C1 C2 120.4(4) . . ?
C3 C2 C7 120.9(4) . . ?
C3 C2 C1 118.8(4) . . ?
C7 C2 C1 119.9(4) . . ?
C4 C3 C2 117.8(4) . . ?
C4 C3 C8 118.2(4) . . ?
C2 C3 C8 123.9(4) . . ?
C5 C4 C3 122.2(5) . . ?
C4 C5 C6 119.0(5) . . ?
C4 C5 C11 121.0(5) . . ?
C6 C5 C11 120.0(5) . . ?
C7 C6 C5 121.5(5) . . ?
C6 C7 C2 118.5(4) . . ?
C6 C7 C14 117.9(4) . . ?
C2 C7 C14 123.6(4) . . ?
C10X C8 C3 115.9(14) . . ?
C9 C8 C3 112.1(7) . . ?
C10X C8 C9X 112.2(10) . . ?
C3 C8 C9X 112.1(7) . . ?
C9 C8 C10 109.7(11) . . ?
C3 C8 C10 104.4(11) . . ?
C13 C11 C5 111.4(8) . . ?
C5 C11 C12X 110.2(8) . . ?
C5 C11 C13X 113.3(8) . . ?
C12X C11 C13X 114.1(12) . . ?
C13 C11 C12 111.4(10) . . ?
C5 C11 C12 111.6(6) . . ?
C16 C14 C15 111.1(4) . . ?
C16 C14 C7 113.1(4) . . ?
C15 C14 C7 108.7(4) . . ?
O2 C17 O4 120.3(4) . . ?
O2 C17 C18 120.5(4) . . ?
O4 C17 C18 119.0(4) . . ?
C23 C18 C19 120.3(4) . . ?
C23 C18 C17 119.6(4) . . ?
C19 C18 C17 120.0(4) . . ?
C20 C19 C18 117.4(4) . . ?
C20 C19 C24 118.8(4) . . ?
C18 C19 C24 123.8(4) . . ?
C21 C20 C19 123.8(5) . . ?
C20 C21 C22 116.8(5) . . ?
C20 C21 C27 120.3(5) . . ?
C22 C21 C27 122.9(5) . . ?
C23 C22 C21 123.5(5) . . ?
C22 C23 C18 118.1(5) . . ?
C22 C23 C30 118.5(4) . . ?
C18 C23 C30 123.4(4) . . ?
C26X C24 C19 116.0(9) . . ?
C19 C24 C25 108.2(9) . . ?
C26X C24 C25X 107.2(12) . . ?
C19 C24 C25X 110.3(7) . . ?
C19 C24 C26 110.6(9) . . ?
C25 C24 C26 111.6(10) . . ?
C28X C27 C29X 126.6(16) . . ?
C29 C27 C28 99.6(15) . . ?
C28X C27 C21 114.4(9) . . ?
C29 C27 C21 113.4(7) . . ?
C29X C27 C21 112.6(8) . . ?
C28 C27 C21 110.2(7) . . ?
C32X C30 C23 115.1(8) . . ?
C31 C30 C23 117.9(14) . . ?
C31 C30 C32 111.9(10) . . ?
C23 C30 C32 110.0(8) . . ?
C32X C30 C31X 109.4(9) . . ?
C23 C30 C31X 105.4(9) . . ?
Cl1 C50 Cl2 112.3(3) . . ?
F1A P1 F1A 179.997(4) 3 . ?
F2 P1 F2 180.0 3 . ?
F1A P1 F3A 90.3(12) 3 3 ?
F1A P1 F3A 89.7(12) . 3 ?
F1A P1 F3A 89.7(12) 3 . ?
F1A P1 F3A 90.3(12) . . ?
F3A P1 F3A 179.998(3) 3 . ?
F1A P1 F2A 89.5(13) 3 . ?
F1A P1 F2A 90.5(13) . . ?
F3A P1 F2A 90.0(12) 3 . ?
F3A P1 F2A 90.0(12) . . ?
F1A P1 F2A 90.5(13) 3 3 ?
F1A P1 F2A 89.5(13) . 3 ?
F3A P1 F2A 90.0(12) 3 3 ?
F3A P1 F2A 90.0(12) . 3 ?
F2A P1 F2A 179.998(3) . 3 ?
F2 P1 F3 90.2(3) 3 3 ?
F2 P1 F3 89.8(3) . 3 ?
F2 P1 F3 89.8(3) 3 . ?
F2 P1 F3 90.2(3) . . ?
F3 P1 F3 180.0 3 . ?
F2 P1 F1 89.5(3) 3 3 ?
F2 P1 F1 90.5(3) . 3 ?
F3 P1 F1 91.1(2) 3 3 ?
F3 P1 F1 88.9(2) . 3 ?
F2 P1 F1 90.5(3) 3 . ?
F2 P1 F1 89.5(3) . . ?
F3 P1 F1 88.9(2) 3 . ?
F3 P1 F1 91.1(2) . . ?
F1 P1 F1 180.0 3 . ?

loop_
_geom_bond_atom_site_label_1
_geom_bond_atom_site_label_2
_geom_bond_distance
_geom_bond_site_symmetry_2
_geom_bond_publ_flag
Mo1 O4 2.062(3) . ?
Mo1 O3 2.063(3) 3_655 ?
Mo1 O2 2.066(3) 3_655 ?
Mo1 O1 2.074(3) . ?
Mo1 Mo1 2.1362(8) 3_655 ?
O1 C1 1.288(5) . ?
O2 C17 1.278(5) . ?
O2 Mo1 2.066(3) 3_655 ?
O3 C1 1.278(5) . ?
O3 Mo1 2.063(3) 3_655 ?
O4 C17 1.279(5) . ?
C1 C2 1.477(6) . ?
C2 C3 1.413(6) . ?
C2 C7 1.412(6) . ?
C3 C4 1.398(6) . ?
C3 C8 1.527(6) . ?
C4 C5 1.377(7) . ?
C5 C6 1.398(6) . ?
C5 C11 1.522(7) . ?
C6 C7 1.389(6) . ?
C7 C14 1.540(6) . ?
C8 C10X 1.490(15) . ?
C8 C9 1.516(13) . ?
C8 C9X 1.571(13) . ?
C8 C10 1.59(2) . ?
C11 C13 1.512(14) . ?
C11 C12X 1.524(15) . ?
C11 C13X 1.526(13) . ?
C11 C12 1.538(12) . ?
C14 C16 1.530(6) . ?
C14 C15 1.533(7) . ?
C17 C18 1.478(6) . ?
C18 C23 1.413(6) . ?
C18 C19 1.420(6) . ?
C19 C20 1.396(6) . ?
C19 C24 1.523(6) . ?
C20 C21 1.381(7) . ?
C21 C22 1.387(7) . ?
C21 C27 1.539(7) . ?
C22 C23 1.387(7) . ?
C23 C30 1.535(7) . ?
C24 C26X 1.505(14) . ?
C24 C25 1.549(15) . ?
C24 C25X 1.519(13) . ?
C24 C26 1.575(15) . ?
C27 C28X 1.490(15) . ?
C27 C29 1.497(11) . ?
C27 C29X 1.499(14) . ?
C27 C28 1.537(12) . ?
C30 C32X 1.43(2) . ?
C30 C31 1.38(2) . ?
C30 C32 1.67(3) . ?
C30 C31X 1.62(2) . ?
C50 Cl1 1.745(6) . ?
C50 Cl2 1.750(6) . ?
P1 F1A 1.55(2) 3 ?
P1 F1A 1.55(2) . ?
P1 F2 1.566(4) 3 ?
P1 F2 1.566(4) . ?
P1 F3A 1.57(2) 3 ?
P1 F3A 1.57(2) . ?
P1 F2A 1.57(2) . ?
P1 F2A 1.57(2) 3 ?
P1 F3 1.578(4) 3 ?
P1 F3 1.578(4) . ?
P1 F1 1.578(4) 3 ?
P1 F1 1.578(4) . ?
